data_4343040
loop_
_publ_author_name
'Wu, Zhi-Lei'
'Dong, Jie'
'Ni, Wei-Yan'
'Zhang, Bo-Wen'
'Cui, Jian-Zhong'
'Zhao, Bin'

_publ_section_title
;
 Unique Chiral Interpenetrating d-f Heterometallic MOFs as Luminescent
 Sensors.
;
_journal_issue 11
_journal_name_full 'Inorganic chemistry'
_journal_page_first 5266
_journal_page_last 5272
_journal_paper_doi 10.1021/acs.inorgchem.5b00240
_journal_volume 54
_journal_year 2015
_chemical_formula_sum 'C24 H16 N3 O9 Tb Zn'
_chemical_formula_weight 714.69
_chemical_name_systematic
; 
 ? 
;
_space_group_IT_number 78
_symmetry_cell_setting tetragonal
_symmetry_space_group_name_Hall 'P 4cw'
_symmetry_space_group_name_H-M 'P 43'
_atom_sites_solution_hydrogens geom
_atom_sites_solution_primary direct
_atom_sites_solution_secondary difmap
_audit_creation_method SHELXL-97
_cell_angle_alpha 90.00
_cell_angle_beta 90.00
_cell_angle_gamma 90.00
_cell_formula_units_Z 4
_cell_length_a 12.1642(2)
_cell_length_b 12.1642(2)
_cell_length_c 14.9912(4)
_cell_measurement_temperature 293(2)
_cell_volume 2218.21(8)
_computing_structure_refinement 'SHELXL-97 (Sheldrick, 1997)'
_computing_structure_solution 'SHELXS-97 (Sheldrick, 1990)'
_diffrn_ambient_temperature 293(2)
_diffrn_measured_fraction_theta_full 0.986
_diffrn_measured_fraction_theta_max 0.986
_diffrn_radiation_monochromator graphite
_diffrn_radiation_source 'fine-focus sealed tube'
_diffrn_radiation_type MoK\a
_diffrn_radiation_wavelength 0.71073
_diffrn_reflns_av_R_equivalents 0.0335
_diffrn_reflns_av_sigmaI/netI 0.0661
_diffrn_reflns_limit_h_max 14
_diffrn_reflns_limit_h_min -9
_diffrn_reflns_limit_k_max 14
_diffrn_reflns_limit_k_min -5
_diffrn_reflns_limit_l_max 10
_diffrn_reflns_limit_l_min -17
_diffrn_reflns_number 4292
_diffrn_reflns_theta_full 25.00
_diffrn_reflns_theta_max 25.00
_diffrn_reflns_theta_min 3.19
_exptl_absorpt_coefficient_mu 4.309
_exptl_absorpt_correction_T_max 0.4794
_exptl_absorpt_correction_T_min 0.2775
_exptl_crystal_colour yellow
_exptl_crystal_density_diffrn 2.140
_exptl_crystal_density_method 'not measured'
_exptl_crystal_description needle
_exptl_crystal_F_000 1392
_exptl_crystal_size_max 0.40
_exptl_crystal_size_mid 0.20
_exptl_crystal_size_min 0.20
_refine_diff_density_max 0.857
_refine_diff_density_min -0.685
_refine_diff_density_rms 0.131
_refine_ls_abs_structure_details 'Flack H D (1983), Acta Cryst. A39, 876-881'
_refine_ls_abs_structure_Flack -0.01(3)
_refine_ls_extinction_method none
_refine_ls_goodness_of_fit_ref 1.059
_refine_ls_hydrogen_treatment mixed
_refine_ls_matrix_type full
_refine_ls_number_parameters 297
_refine_ls_number_reflns 2443
_refine_ls_number_restraints 13
_refine_ls_restrained_S_all 1.058
_refine_ls_R_factor_all 0.0353
_refine_ls_R_factor_gt 0.0342
_refine_ls_shift/su_max 0.000
_refine_ls_shift/su_mean 0.000
_refine_ls_structure_factor_coef Fsqd
_refine_ls_weighting_details 'calc w=1/[\s^2^(Fo^2^)+(0.0329P)^2^+0.0000P] where P=(Fo^2^+2Fc^2^)/3'
_refine_ls_weighting_scheme calc
_refine_ls_wR_factor_gt 0.0755
_refine_ls_wR_factor_ref 0.0776
_reflns_number_gt 2402
_reflns_number_total 2443
_reflns_threshold_expression >2sigma(I)
_cod_data_source_file ic5b00240_si_002.cif
_cod_data_source_block 1
_cod_depositor_comments 'Adding full bibliography for 4343040--4343047.cif.'
_cod_original_cell_volume 2218.23(8)
_cod_original_sg_symbol_H-M P43
_cod_database_code 4343040

loop_
_symmetry_equiv_pos_as_xyz
'x, y, z'
'-y, x, z+3/4'
'-x, -y, z+1/2'
'y, -x, z+1/4'

loop_
_atom_site_label
_atom_site_type_symbol
_atom_site_fract_x
_atom_site_fract_y
_atom_site_fract_z
_atom_site_U_iso_or_equiv
_atom_site_adp_type
_atom_site_occupancy
_atom_site_symmetry_multiplicity
_atom_site_calc_flag
_atom_site_refinement_flags
Tb1 Tb 0.45108(5) 0.51853(5) 0.62114(6) 0.01239(13) Uani 1 1 d .
Zn2 Zn 0.70175(14) 0.67669(16) 0.48960(12) 0.0235(4) Uani 1 1 d .
O1 O 0.6285(8) 0.5893(9) 0.3993(6) 0.021(3) Uani 1 1 d .
O2 O 0.6099(8) 0.6186(9) 0.5897(6) 0.018(3) Uani 1 1 d .
O3 O 0.4086(8) 0.4649(7) 0.7615(6) 0.017(2) Uani 1 1 d .
O5 O 0.5728(7) 0.5982(7) 0.7299(6) 0.018(2) Uani 1 1 d U
O7 O 0.2521(8) 0.5730(8) 0.6316(8) 0.034(3) Uani 1 1 d .
C9 C 0.6492(14) 0.5987(16) 0.3099(12) 0.031(4) Uani 1 1 d .
O10 O 0.7201(9) 0.6678(9) 0.2845(7) 0.031(3) Uani 1 1 d .
O11 O 0.3780(10) 0.6967(10) 0.6588(7) 0.035(3) Uani 1 1 d .
O13 O 0.7158(9) 0.7126(9) 0.6893(6) 0.033(3) Uani 1 1 d .
O14 O 0.3376(10) 0.3574(9) 0.6035(8) 0.048(4) Uani 1 1 d .
H14A H 0.2937 0.3656 0.5593 0.072 Uiso 1 1 d R
H14B H 0.2998 0.3475 0.6511 0.072 Uiso 1 1 d R
C16 C 0.6407(13) 0.6480(13) 0.6734(10) 0.021(4) Uani 1 1 d .
C17 C 0.8614(7) 0.4715(8) 0.5108(8) 0.039(5) Uani 1 1 d G
H17 H 0.7979 0.4309 0.5212 0.047 Uiso 1 1 calc R
C38 C 0.9636(9) 0.4204(7) 0.5135(8) 0.064(6) Uani 1 1 d G
H38 H 0.9685 0.3456 0.5256 0.077 Uiso 1 1 calc R
C18 C 1.0585(7) 0.4811(9) 0.4979(10) 0.087(9) Uani 1 1 d G
H18 H 1.1268 0.4470 0.4997 0.104 Uiso 1 1 calc R
C47 C 1.0512(6) 0.5929(9) 0.4797(9) 0.058(6) Uani 1 1 d G
H47 H 1.1147 0.6336 0.4693 0.070 Uiso 1 1 calc R
C27 C 0.9490(8) 0.6440(7) 0.4770(7) 0.036(4) Uani 1 1 d G
N20 N 0.8542(6) 0.5833(8) 0.4926(7) 0.026(3) Uani 1 1 d GU
C35 C 0.5082(7) 0.8488(8) 0.5085(7) 0.039(5) Uani 1 1 d G
H35 H 0.4634 0.7872 0.5144 0.047 Uiso 1 1 calc R
N12 N 0.6194(7) 0.8362(7) 0.4898(6) 0.033(3) Uani 1 1 d G
C39 C 0.6863(6) 0.9282(9) 0.4809(7) 0.035(4) Uani 1 1 d G
C29 C 0.6420(9) 1.0328(7) 0.4908(8) 0.058(6) Uani 1 1 d G
H29 H 0.6867 1.0944 0.4849 0.070 Uiso 1 1 calc R
C36 C 0.5308(10) 1.0454(7) 0.5095(8) 0.058(6) Uani 1 1 d G
H36 H 0.5011 1.1154 0.5161 0.069 Uiso 1 1 calc R
C40 C 0.4639(6) 0.9534(10) 0.5184(8) 0.051(5) Uani 1 1 d G
H40 H 0.3895 0.9619 0.5309 0.061 Uiso 1 1 calc R
C12 C 0.2777(14) 0.6687(18) 0.6472(11) 0.044(5) Uani 1 1 d .
C1 C 0.9902(7) 0.9459(7) 0.4412(6) 0.033(4) Uani 1 1 d G
C19 C 0.8821(7) 0.9806(6) 0.4522(6) 0.042(5) Uani 1 1 d G
H19 H 0.8650 1.0550 0.4489 0.051 Uiso 1 1 calc R
C7 C 0.7996(6) 0.9039(7) 0.4681(6) 0.026(4) Uani 1 1 d G
N24 N 0.8252(6) 0.7927(7) 0.4729(5) 0.026(3) Uani 1 1 d G
C15 C 0.9332(7) 0.7581(6) 0.4619(7) 0.032(4) Uani 1 1 d G
C41 C 1.0157(6) 0.8347(8) 0.4460(7) 0.034(4) Uani 1 1 d G
H41 H 1.0880 0.8116 0.4386 0.041 Uiso 1 1 calc R
C26 C 1.1903(9) 1.0012(7) 0.4248(7) 0.062(6) Uani 1 1 d G
H26 H 1.2098 0.9275 0.4299 0.074 Uiso 1 1 calc R
C31 C 1.0803(8) 1.0318(8) 0.4289(7) 0.035(4) Uani 1 1 d G
C2 C 1.0511(6) 1.1418(9) 0.4213(8) 0.072(7) Uani 1 1 d G
H2 H 0.9775 1.1623 0.4241 0.086 Uiso 1 1 calc R
C32 C 1.1319(9) 1.2214(7) 0.4096(8) 0.053(6) Uani 1 1 d G
H32 H 1.1123 1.2950 0.4046 0.063 Uiso 1 1 calc R
C10 C 1.2419(8) 1.1908(8) 0.4056(7) 0.031(4) Uani 1 1 d G
C23 C 1.2711(7) 1.0807(9) 0.4131(7) 0.068(7) Uani 1 1 d G
H23 H 1.3446 1.0603 0.4104 0.081 Uiso 1 1 calc R

loop_
_atom_site_aniso_label
_atom_site_aniso_U_11
_atom_site_aniso_U_22
_atom_site_aniso_U_33
_atom_site_aniso_U_23
_atom_site_aniso_U_13
_atom_site_aniso_U_12
Tb1 0.0139(3) 0.0136(3) 0.0097(2) 0.0001(3) 0.0006(3) 0.0016(3)
Zn2 0.0252(10) 0.0246(10) 0.0205(8) -0.0008(7) 0.0010(8) -0.0074(8)
O1 0.008(5) 0.035(7) 0.019(6) 0.004(5) 0.003(4) 0.000(5)
O2 0.013(5) 0.027(6) 0.014(5) -0.009(4) 0.009(4) -0.007(4)
O3 0.017(5) 0.022(5) 0.012(4) -0.011(4) 0.002(4) -0.006(4)
O5 0.011(5) 0.029(5) 0.015(4) -0.003(4) 0.007(4) 0.002(4)
O7 0.033(6) 0.017(5) 0.052(7) -0.006(6) 0.004(6) 0.009(5)
C9 0.016(9) 0.042(12) 0.035(9) -0.003(9) 0.015(8) 0.005(8)
O10 0.023(6) 0.034(7) 0.036(6) 0.000(6) 0.010(5) -0.013(5)
O11 0.031(7) 0.040(8) 0.033(6) -0.006(6) 0.004(5) 0.015(6)
O13 0.039(7) 0.036(7) 0.023(5) 0.001(5) -0.002(5) -0.012(6)
O14 0.062(9) 0.045(8) 0.037(8) -0.019(7) 0.002(7) -0.025(6)
C16 0.020(9) 0.018(9) 0.025(9) 0.008(7) 0.004(7) -0.011(7)
C17 0.028(9) 0.015(9) 0.076(13) -0.001(10) -0.019(10) -0.007(8)
C38 0.066(14) 0.033(12) 0.095(16) -0.013(11) 0.012(14) 0.004(12)
C18 0.039(14) 0.029(12) 0.19(3) 0.032(16) 0.01(2) -0.008(12)
C47 0.060(13) 0.023(11) 0.092(16) 0.007(11) -0.014(14) -0.014(12)
C27 0.020(9) 0.042(11) 0.046(10) -0.005(9) 0.005(9) 0.011(9)
N20 0.014(5) 0.024(7) 0.040(6) -0.002(5) 0.009(6) -0.008(5)
C35 0.012(9) 0.045(12) 0.061(12) 0.010(9) 0.001(9) -0.004(9)
N12 0.023(7) 0.035(9) 0.042(8) 0.004(7) -0.012(7) 0.003(7)
C39 0.026(9) 0.029(10) 0.050(10) 0.012(9) -0.007(9) -0.010(9)
C29 0.054(13) 0.060(16) 0.060(13) 0.018(12) 0.012(12) -0.003(13)
C36 0.036(11) 0.049(16) 0.089(16) -0.019(12) -0.011(12) 0.009(11)
C40 0.026(10) 0.029(10) 0.098(16) 0.018(11) -0.010(11) -0.011(10)
C12 0.030(10) 0.073(15) 0.030(10) 0.018(9) -0.016(8) -0.023(10)
C1 0.044(10) 0.033(9) 0.023(6) 0.004(7) 0.006(7) -0.026(8)
C19 0.029(9) 0.060(13) 0.038(9) 0.022(9) -0.002(7) -0.021(10)
C7 0.019(8) 0.035(9) 0.024(8) 0.005(7) -0.002(7) -0.012(8)
N24 0.024(7) 0.030(8) 0.026(7) -0.002(6) 0.000(6) 0.001(6)
C15 0.031(10) 0.036(10) 0.030(8) -0.001(8) -0.013(8) -0.022(9)
C41 0.029(10) 0.035(10) 0.039(9) -0.001(8) 0.003(8) -0.005(9)
C26 0.029(10) 0.051(13) 0.106(16) 0.039(13) 0.008(11) -0.012(10)
C31 0.051(11) 0.030(9) 0.023(7) 0.007(7) -0.012(7) -0.022(9)
C2 0.038(12) 0.031(10) 0.15(2) 0.027(12) 0.005(13) -0.003(11)
C32 0.047(12) 0.015(9) 0.096(15) 0.004(9) 0.023(11) 0.010(8)
C10 0.024(9) 0.035(10) 0.034(8) 0.003(8) 0.012(7) -0.003(7)
C23 0.058(14) 0.028(11) 0.117(18) 0.016(12) -0.036(13) -0.004(10)

loop_
_atom_type_symbol
_atom_type_description
_atom_type_scat_dispersion_real
_atom_type_scat_dispersion_imag
_atom_type_scat_source
C C 0.0033 0.0016 'International Tables Vol C Tables 4.2.6.8 and 6.1.1.4'
H H 0.0000 0.0000 'International Tables Vol C Tables 4.2.6.8 and 6.1.1.4'
N N 0.0061 0.0033 'International Tables Vol C Tables 4.2.6.8 and 6.1.1.4'
O O 0.0106 0.0060 'International Tables Vol C Tables 4.2.6.8 and 6.1.1.4'
Tb Tb -0.1723 4.1537 'International Tables Vol C Tables 4.2.6.8 and 6.1.1.4'
Zn Zn 0.2839 1.4301 'International Tables Vol C Tables 4.2.6.8 and 6.1.1.4'

loop_
_geom_angle_atom_site_label_1
_geom_angle_atom_site_label_2
_geom_angle_atom_site_label_3
_geom_angle
_geom_angle_site_symmetry_1
_geom_angle_site_symmetry_3
O3 Tb1 O5 151.7(3) . 2_654
O3 Tb1 O2 121.9(3) . .
O5 Tb1 O2 83.1(3) 2_654 .
O3 Tb1 O3 125.8(3) . 2_654
O5 Tb1 O3 68.4(3) 2_654 2_654
O2 Tb1 O3 78.2(3) . 2_654
O3 Tb1 O5 68.1(3) . .
O5 Tb1 O5 132.0(3) 2_654 .
O2 Tb1 O5 54.3(3) . .
O3 Tb1 O5 115.8(3) 2_654 .
O3 Tb1 O11 87.5(3) . .
O5 Tb1 O11 82.1(3) 2_654 .
O2 Tb1 O11 83.3(4) . .
O3 Tb1 O11 146.7(4) 2_654 .
O5 Tb1 O11 72.9(3) . .
O3 Tb1 O14 74.7(3) . .
O5 Tb1 O14 89.0(4) 2_654 .
O2 Tb1 O14 151.2(3) . .
O3 Tb1 O14 73.1(3) 2_654 .
O5 Tb1 O14 138.9(4) . .
O11 Tb1 O14 123.1(4) . .
O3 Tb1 O1 77.9(3) . 4_565
O5 Tb1 O1 122.6(3) 2_654 4_565
O2 Tb1 O1 81.4(3) . 4_565
O3 Tb1 O1 54.3(3) 2_654 4_565
O5 Tb1 O1 76.1(3) . 4_565
O11 Tb1 O1 148.8(4) . 4_565
O14 Tb1 O1 79.7(4) . 4_565
O3 Tb1 O7 78.3(4) . .
O5 Tb1 O7 74.4(3) 2_654 .
O2 Tb1 O7 132.3(3) . .
O3 Tb1 O7 127.7(3) 2_654 .
O5 Tb1 O7 116.4(3) . .
O11 Tb1 O7 52.7(3) . .
O14 Tb1 O7 70.7(4) . .
O1 Tb1 O7 145.9(3) 4_565 .
O3 Tb1 C12 83.5(4) . .
O5 Tb1 C12 75.3(4) 2_654 .
O2 Tb1 C12 108.0(4) . .
O3 Tb1 C12 142.3(4) 2_654 .
O5 Tb1 C12 96.1(4) . .
O11 Tb1 C12 26.9(5) . .
O14 Tb1 C12 96.5(5) . .
O1 Tb1 C12 161.3(4) 4_565 .
O7 Tb1 C12 25.8(4) . .
O3 Tb1 C9 103.6(4) . 4_565
O5 Tb1 C9 94.1(4) 2_654 4_565
O2 Tb1 C9 77.8(4) . 4_565
O3 Tb1 C9 25.9(4) 2_654 4_565
O5 Tb1 C9 96.8(4) . 4_565
O11 Tb1 C9 161.0(5) . 4_565
O14 Tb1 C9 75.2(4) . 4_565
O1 Tb1 C9 28.5(4) 4_565 4_565
O7 Tb1 C9 144.1(4) . 4_565
C12 Tb1 C9 166.9(5) . 4_565
O3 Tb1 C16 95.0(4) . .
O5 Tb1 C16 107.5(4) 2_654 .
O2 Tb1 C16 27.4(3) . .
O3 Tb1 C16 98.8(4) 2_654 .
O5 Tb1 C16 27.0(4) . .
O11 Tb1 C16 75.0(4) . .
O14 Tb1 C16 157.8(5) . .
O1 Tb1 C16 78.9(4) 4_565 .
O7 Tb1 C16 127.3(4) . .
C12 Tb1 C16 101.9(5) . .
C9 Tb1 C16 88.6(5) 4_565 .
O1 Zn2 O2 94.2(3) . .
O1 Zn2 N24 128.4(4) . .
O2 Zn2 N24 137.3(4) . .
O1 Zn2 N20 96.9(4) . .
O2 Zn2 N20 106.0(4) . .
N24 Zn2 N20 75.0(4) . .
O1 Zn2 N12 106.1(4) . .
O2 Zn2 N12 93.3(4) . .
N24 Zn2 N12 74.2(4) . .
N20 Zn2 N12 148.8(4) . .
C9 O1 Zn2 123.6(12) . .
C9 O1 Tb1 91.3(10) . 2_654
Zn2 O1 Tb1 144.9(5) . 2_654
C16 O2 Zn2 116.5(8) . .
C16 O2 Tb1 100.3(8) . .
Zn2 O2 Tb1 143.0(5) . .
C9 O3 Tb1 146.3(10) 3_665 .
C9 O3 Tb1 100.4(9) 3_665 4_565
Tb1 O3 Tb1 113.2(4) . 4_565
C16 O5 Tb1 152.2(9) . 4_565
C16 O5 Tb1 97.7(9) . .
Tb1 O5 Tb1 110.1(4) 4_565 .
C12 O7 Tb1 91.0(11) . .
O10 C9 O3 127.7(15) . 3_664
O10 C9 O1 118.4(17) . .
O3 C9 O1 113.9(14) 3_664 .
O10 C9 Tb1 177.0(13) . 2_654
O3 C9 Tb1 53.8(7) 3_664 2_654
O1 C9 Tb1 60.2(8) . 2_654
C12 O11 Tb1 94.6(12) . .
O13 C16 O5 129.1(14) . .
O13 C16 O2 123.5(13) . .
O5 C16 O2 107.3(12) . .
O13 C16 Tb1 172.3(12) . .
O5 C16 Tb1 55.3(7) . .
O2 C16 Tb1 52.3(6) . .
C38 C17 N20 120.0 . .
C17 C38 C18 120.0 . .
C38 C18 C47 120.0 . .
C18 C47 C27 120.0 . .
C47 C27 N20 120.0 . .
C47 C27 C15 124.2(8) . .
N20 C27 C15 115.7(8) . .
C27 N20 C17 120.0 . .
C27 N20 Zn2 115.3(5) . .
C17 N20 Zn2 124.7(5) . .
N12 C35 C40 120.0 . .
C39 N12 C35 120.0 . .
C39 N12 Zn2 116.5(5) . .
C35 N12 Zn2 123.0(5) . .
N12 C39 C29 120.0 . .
N12 C39 C7 114.4(8) . .
C29 C39 C7 125.4(8) . .
C39 C29 C36 120.0 . .
C40 C36 C29 120.0 . .
C36 C40 C35 120.0 . .
O7 C12 O11 121.4(19) . .
O7 C12 C10 121(3) . 4_475
O11 C12 C10 117(3) . 4_475
O7 C12 Tb1 63.2(11) . .
O11 C12 Tb1 58.5(10) . .
C10 C12 Tb1 174(3) 4_475 .
C19 C1 C41 120.0 . .
C19 C1 C31 119.1(7) . .
C41 C1 C31 120.8(7) . .
C1 C19 C7 120.0 . .
N24 C7 C19 120.0 . .
N24 C7 C39 114.3(7) . .
C19 C7 C39 125.7(7) . .
C15 N24 C7 120.0 . .
C15 N24 Zn2 119.5(5) . .
C7 N24 Zn2 120.4(5) . .
N24 C15 C41 120.0 . .
N24 C15 C27 113.9(7) . .
C41 C15 C27 125.8(7) . .
C15 C41 C1 120.0 . .
C31 C26 C23 120.0 . .
C2 C31 C26 120.0 . .
C2 C31 C1 119.1(8) . .
C26 C31 C1 120.9(8) . .
C31 C2 C32 120.0 . .
C10 C32 C2 120.0 . .
C32 C10 C23 120.0 . .
C32 C10 C12 120.4(10) . 2_764
C23 C10 C12 119.5(10) . 2_764
C10 C23 C26 120.0 . .

loop_
_geom_bond_atom_site_label_1
_geom_bond_atom_site_label_2
_geom_bond_distance
_geom_bond_site_symmetry_2
Tb1 O3 2.263(9) .
Tb1 O5 2.297(9) 2_654
Tb1 O2 2.331(10) .
Tb1 O3 2.353(9) 2_654
Tb1 O5 2.406(9) .
Tb1 O11 2.409(11) .
Tb1 O14 2.412(11) .
Tb1 O1 2.491(11) 4_565
Tb1 O7 2.515(10) .
Tb1 C12 2.82(2) .
Tb1 C9 2.870(17) 4_565
Tb1 C16 2.901(16) .
Zn2 O1 1.938(11) .
Zn2 O2 2.000(9) .
Zn2 N24 2.076(6) .
Zn2 N20 2.175(7) .
Zn2 N12 2.183(8) .
O1 C9 1.369(19) .
O1 Tb1 2.491(11) 2_654
O2 C16 1.358(17) .
O3 C9 1.27(2) 3_665
O3 Tb1 2.353(9) 4_565
O5 C16 1.329(17) .
O5 Tb1 2.297(9) 4_565
O7 C12 1.23(2) .
C9 O10 1.262(19) .
C9 O3 1.27(2) 3_664
C9 Tb1 2.870(17) 2_654
O11 C12 1.279(19) .
O13 C16 1.229(19) .
C17 C38 1.3900 .
C17 N20 1.3900 .
C38 C18 1.3900 .
C18 C47 1.3900 .
C47 C27 1.3900 .
C27 N20 1.3900 .
C27 C15 1.419(11) .
C35 N12 1.3900 .
C35 C40 1.3900 .
N12 C39 1.3900 .
C39 C29 1.3900 .
C39 C7 1.423(10) .
C29 C36 1.3900 .
C36 C40 1.3900 .
C12 C10 1.52(4) 4_475
C1 C19 1.3900 .
C1 C41 1.3900 .
C1 C31 1.524(10) .
C19 C7 1.3900 .
C7 N24 1.3900 .
N24 C15 1.3900 .
C15 C41 1.3900 .
C26 C31 1.3900 .
C26 C23 1.3900 .
C31 C2 1.3900 .
C2 C32 1.3900 .
C32 C10 1.3900 .
C10 C23 1.3900 .
C10 C12 1.52(2) 2_764
